data_4034028
loop_
_publ_author_name
'Manabe, Yumehiro'
'Uesaka, Mitsuharu'
'Yoneda, Tomoki'
'Inokuma, Yasuhide'

_publ_section_title
;
 Two-Step Transformation of Aliphatic Polyketones into \p-Conjugated
 Polyimines.
;
_journal_issue 16
_journal_name_full 'The Journal of organic chemistry'
_journal_page_first 9957
_journal_page_last 9964
_journal_paper_doi 10.1021/acs.joc.9b01119
_journal_volume 84
_journal_year 2019
_chemical_formula_moiety '(C7 H10 Cd N2), 2(NO3), (H2O) '
_chemical_formula_sum 'C7 H12 Cd N4 O7'
_chemical_formula_weight 376.61
_space_group_crystal_system monoclinic
_space_group_IT_number 12
_space_group_name_Hall '-C 2y'
_space_group_name_H-M_alt 'C 1 2/m 1'
_atom_sites_solution_hydrogens mixed
_audit_creation_method SHELXL-2018/3
_cell_angle_alpha 90
_cell_angle_beta 94.727(5)
_cell_angle_gamma 90
_cell_formula_units_Z 4
_cell_length_a 10.1187(6)
_cell_length_b 12.0670(7)
_cell_length_c 10.3366(6)
_cell_measurement_reflns_used 3211
_cell_measurement_temperature 123(2)
_cell_measurement_theta_max 28.8560
_cell_measurement_theta_min 3.1670
_cell_volume 1257.83(13)
_computing_cell_refinement 'CrysAlisPro 1.171.39.43a (Rigaku OD, 2018)'
_computing_data_collection 'CrysAlisPro 1.171.39.43a (Rigaku OD, 2018)'
_computing_data_reduction 'CrysAlisPro 1.171.39.43a (Rigaku OD, 2018)'
_computing_structure_refinement 'SHELXL-2018/3 (Sheldrick, 2018)'
_computing_structure_solution 'SHELXT 2018/2 (Sheldrick, 2018)'
_diffrn_ambient_temperature 123(2)
_diffrn_detector 'CCD plate'
_diffrn_measured_fraction_theta_full 0.999
_diffrn_measured_fraction_theta_max 0.999
_diffrn_measurement_device 'four-circle diffractometer'
_diffrn_measurement_device_type 'XtaLAB AFC11 (RCD3): quarter-chi single'
_diffrn_radiation_monochromator mirror
_diffrn_radiation_probe x-ray
_diffrn_radiation_type MoK\a
_diffrn_radiation_wavelength 0.71073
_diffrn_reflns_av_R_equivalents 0.0411
_diffrn_reflns_av_unetI/netI 0.0352
_diffrn_reflns_Laue_measured_fraction_full 0.999
_diffrn_reflns_Laue_measured_fraction_max 0.999
_diffrn_reflns_limit_h_max 11
_diffrn_reflns_limit_h_min -12
_diffrn_reflns_limit_k_max 13
_diffrn_reflns_limit_k_min -15
_diffrn_reflns_limit_l_max 12
_diffrn_reflns_limit_l_min -12
_diffrn_reflns_number 4649
_diffrn_reflns_point_group_measured_fraction_full 0.999
_diffrn_reflns_point_group_measured_fraction_max 0.999
_diffrn_reflns_theta_full 25.242
_diffrn_reflns_theta_max 26.492
_diffrn_reflns_theta_min 2.632
_diffrn_source 'Rotating-anode X-ray tube (dual wavelength)'
_diffrn_source_type 'Rigaku (Mo) X-ray DW Source'
_exptl_absorpt_coefficient_mu 1.773
_exptl_absorpt_correction_T_max 1.00000
_exptl_absorpt_correction_T_min 0.72986
_exptl_absorpt_correction_type multi-scan
_exptl_absorpt_process_details
;
CrysAlisPro 1.171.39.43a (Rigaku Oxford Diffraction, 2018)
Empirical absorption correction using spherical harmonics,
 implemented in SCALE3 ABSPACK scaling algorithm.
;
_exptl_crystal_colour colorless
_exptl_crystal_density_diffrn 1.989
_exptl_crystal_density_method 'not measured'
_exptl_crystal_description block
_exptl_crystal_F_000 744
_exptl_crystal_size_max 0.140
_exptl_crystal_size_mid 0.030
_exptl_crystal_size_min 0.030
_refine_diff_density_max 1.568
_refine_diff_density_min -0.963
_refine_diff_density_rms 0.204
_refine_ls_extinction_method none
_refine_ls_goodness_of_fit_ref 1.127
_refine_ls_hydrogen_treatment mixed
_refine_ls_matrix_type full
_refine_ls_number_parameters 104
_refine_ls_number_reflns 1363
_refine_ls_number_restraints 1
_refine_ls_restrained_S_all 7.931
_refine_ls_R_factor_all 0.0330
_refine_ls_R_factor_gt 0.0291
_refine_ls_shift/su_max 0.000
_refine_ls_shift/su_mean 0.000
_refine_ls_structure_factor_coef Fsqd
_refine_ls_weighting_details 'w=1/[\s^2^(Fo^2^)+(0.0528P)^2^] where P=(Fo^2^+2Fc^2^)/3'
_refine_ls_weighting_scheme calc
_refine_ls_wR_factor_gt 0.0772
_refine_ls_wR_factor_ref 0.0780
_reflns_Friedel_coverage 0.000
_reflns_number_gt 1249
_reflns_number_total 1363
_reflns_threshold_expression 'I > 2\s(I)'
_cod_data_source_file jo9b01119_si_006.cif
_cod_data_source_block UMEX424_1
_cod_original_sg_symbol_H-M 'C 2/m'
_cod_database_code 4034028
_shelx_shelxl_version_number 2018/3
_shelx_space_group_comment
;
The symmetry employed for this shelxl refinement is uniquely defined
by the following loop, which should always be used as a source of
symmetry information in preference to the above space-group names.
They are only intended as comments.
;
_shelx_estimated_absorpt_t_min 0.789
_shelx_estimated_absorpt_t_max 0.949

loop_
_space_group_symop_operation_xyz
'x, y, z'
'-x, y, -z'
'x+1/2, y+1/2, z'
'-x+1/2, y+1/2, -z'
'-x, -y, -z'
'x, -y, z'
'-x+1/2, -y+1/2, -z'
'x+1/2, -y+1/2, z'

loop_
_atom_site_label
_atom_site_type_symbol
_atom_site_fract_x
_atom_site_fract_y
_atom_site_fract_z
_atom_site_U_iso_or_equiv
_atom_site_adp_type
_atom_site_occupancy
_atom_site_site_symmetry_order
_atom_site_calc_flag
_atom_site_refinement_flags_posn
_atom_site_refinement_flags_adp
_atom_site_refinement_flags_occupancy
C1 C 0.9180(4) 0.500000 0.7016(4) 0.0226(10) Uani 1 2 d S T P
H1 H 0.954766 0.574932 0.711667 0.034 Uiso 0.5 1 calc R U P
H2 H 0.920216 0.476169 0.611205 0.034 Uiso 0.5 1 calc R U P
H3 H 0.970878 0.448899 0.758517 0.034 Uiso 0.5 1 calc R U P
C2 C 0.7785(4) 0.500000 0.7374(4) 0.0121(8) Uani 1 2 d S T P
C3 C 0.7392(4) 0.500000 0.8741(4) 0.0130(9) Uani 1 2 d S T P
C4 C 0.5918(4) 0.500000 0.8445(4) 0.0121(8) Uani 1 2 d S T P
C5 C 0.4885(4) 0.500000 0.9353(4) 0.0132(8) Uani 1 2 d S T P
H7 H 0.398797 0.500000 0.900106 0.016 Uiso 1 2 calc R U P
C6 C 0.7904(3) 0.6051(3) 0.9446(3) 0.0195(7) Uani 1 1 d . . .
H4 H 0.887509 0.606312 0.949072 0.029 Uiso 1 1 calc R U .
H5 H 0.761296 0.605750 1.032740 0.029 Uiso 1 1 calc R U .
H6 H 0.755166 0.670442 0.897225 0.029 Uiso 1 1 calc DR U .
N1 N 0.6773(3) 0.500000 0.6538(3) 0.0111(7) Uani 1 2 d S T P
N2 N 0.5591(3) 0.500000 0.7212(3) 0.0106(7) Uani 1 2 d S T P
Cd1 Cd 0.64243(3) 0.500000 0.42394(2) 0.01084(14) Uani 1 2 d S T P
O1 O 0.500000 0.3599(3) 0.500000 0.0137(7) Uani 1 2 d DS T P
H8 H 0.478(4) 0.322(3) 0.456(4) 0.021 Uiso 1 1 d . U .
O2 O 0.8749(2) 0.2544(2) 0.2968(2) 0.0250(5) Uani 1 1 d . . .
O3 O 0.8204(2) 0.3623(2) 0.4505(2) 0.0322(6) Uani 1 1 d . . .
N3 N 0.8032(3) 0.3279(3) 0.3377(3) 0.0202(6) Uani 1 1 d . . .
O4 O 0.7113(3) 0.3699(3) 0.2667(3) 0.0589(11) Uani 1 1 d . . .

loop_
_atom_site_aniso_label
_atom_site_aniso_U_11
_atom_site_aniso_U_22
_atom_site_aniso_U_33
_atom_site_aniso_U_23
_atom_site_aniso_U_13
_atom_site_aniso_U_12
C1 0.014(2) 0.039(3) 0.016(2) 0.000 0.0019(17) 0.000
C2 0.014(2) 0.011(2) 0.0120(19) 0.000 0.0001(15) 0.000
C3 0.011(2) 0.017(2) 0.012(2) 0.000 0.0014(16) 0.000
C4 0.013(2) 0.010(2) 0.013(2) 0.000 0.0008(16) 0.000
C5 0.0117(19) 0.014(2) 0.014(2) 0.000 0.0005(15) 0.000
C6 0.0172(15) 0.0257(18) 0.0156(15) -0.0043(13) 0.0007(12) -0.0058(14)
N1 0.0109(17) 0.0113(17) 0.0115(16) 0.000 0.0041(13) 0.000
N2 0.0111(17) 0.0095(17) 0.0113(16) 0.000 0.0021(13) 0.000
Cd1 0.01049(19) 0.0127(2) 0.00934(19) 0.000 0.00097(11) 0.000
O1 0.0179(16) 0.0107(17) 0.0123(16) 0.000 -0.0009(12) 0.000
O2 0.0323(13) 0.0229(13) 0.0200(11) -0.0027(10) 0.0025(10) 0.0161(12)
O3 0.0246(13) 0.0372(16) 0.0338(15) -0.0213(12) -0.0041(11) 0.0086(12)
N3 0.0231(14) 0.0179(15) 0.0208(14) 0.0051(11) 0.0084(11) 0.0059(12)
O4 0.072(2) 0.086(3) 0.0190(13) 0.0126(15) 0.0076(13) 0.066(2)

loop_
_atom_type_symbol
_atom_type_description
_atom_type_scat_dispersion_real
_atom_type_scat_dispersion_imag
_atom_type_scat_source
Cd Cd -0.8075 1.2024 'International Tables Vol C Tables 4.2.6.8 and 6.1.1.4'
C C 0.0033 0.0016 'International Tables Vol C Tables 4.2.6.8 and 6.1.1.4'
H H 0.0000 0.0000 'International Tables Vol C Tables 4.2.6.8 and 6.1.1.4'
N N 0.0061 0.0033 'International Tables Vol C Tables 4.2.6.8 and 6.1.1.4'
O O 0.0106 0.0060 'International Tables Vol C Tables 4.2.6.8 and 6.1.1.4'

loop_
_geom_angle_atom_site_label_1
_geom_angle_atom_site_label_2
_geom_angle_atom_site_label_3
_geom_angle
_geom_angle_site_symmetry_1
_geom_angle_site_symmetry_3
N1 C2 C1 123.6(4) . .
N1 C2 C3 112.0(4) . .
C1 C2 C3 124.4(4) . .
C4 C3 C2 98.3(3) . .
C4 C3 C6 112.9(2) . 6_565
C2 C3 C6 110.1(2) . 6_565
C4 C3 C6 112.9(2) . .
C2 C3 C6 110.1(2) . .
C6 C3 C6 111.8(4) 6_565 .
N2 C4 C5 119.8(4) . .
N2 C4 C3 111.8(4) . .
C5 C4 C3 128.4(4) . .
C5 C5 C4 124.6(5) 5_667 .
C2 N1 N2 108.9(3) . .
C2 N1 Cd1 135.9(3) . .
N2 N1 Cd1 115.2(2) . .
C4 N2 N1 108.9(3) . .
C4 N2 Cd1 138.0(3) . 5_666
N1 N2 Cd1 113.0(2) . 5_666
N1 Cd1 O1 73.45(6) . .
N1 Cd1 O1 73.45(6) . 5_666
O1 Cd1 O1 89.76(12) . 5_666
N1 Cd1 O4 130.51(8) . .
O1 Cd1 O4 88.66(11) . .
O1 Cd1 O4 153.95(7) 5_666 .
N1 Cd1 O4 130.51(8) . 6_565
O1 Cd1 O4 153.95(7) . 6_565
O1 Cd1 O4 88.66(11) 5_666 6_565
O4 Cd1 O4 81.55(18) . 6_565
N1 Cd1 N2 131.76(11) . 5_666
O1 Cd1 N2 72.89(5) . 5_666
O1 Cd1 N2 72.89(5) 5_666 5_666
O4 Cd1 N2 81.82(10) . 5_666
O4 Cd1 N2 81.82(10) 6_565 5_666
N1 Cd1 O3 80.83(8) . .
O1 Cd1 O3 86.62(9) . .
O1 Cd1 O3 153.98(6) 5_666 .
O4 Cd1 O3 51.78(9) . .
O4 Cd1 O3 105.52(12) 6_565 .
N2 Cd1 O3 129.87(7) 5_666 .
N1 Cd1 O3 80.83(8) . 6_565
O1 Cd1 O3 153.98(6) . 6_565
O1 Cd1 O3 86.62(9) 5_666 6_565
O4 Cd1 O3 105.52(12) . 6_565
O4 Cd1 O3 51.78(9) 6_565 6_565
N2 Cd1 O3 129.87(7) 5_666 6_565
O3 Cd1 O3 85.46(13) . 6_565
N1 Cd1 Cd1 66.30(8) . 5_666
O1 Cd1 Cd1 44.88(6) . 5_666
O1 Cd1 Cd1 44.88(6) 5_666 5_666
O4 Cd1 Cd1 128.13(10) . 5_666
O4 Cd1 Cd1 128.13(10) 6_565 5_666
N2 Cd1 Cd1 65.46(8) 5_666 5_666
O3 Cd1 Cd1 126.34(7) . 5_666
O3 Cd1 Cd1 126.34(7) 6_565 5_666
Cd1 O1 Cd1 90.24(12) . 5_666
N3 O3 Cd1 94.43(19) . .
O3 N3 O2 121.4(3) . .
O3 N3 O4 117.4(3) . .
O2 N3 O4 121.3(3) . .
N3 O4 Cd1 96.4(2) . .

loop_
_geom_bond_atom_site_label_1
_geom_bond_atom_site_label_2
_geom_bond_distance
_geom_bond_site_symmetry_2
C1 C2 1.488(6) .
C2 N1 1.284(6) .
C2 C3 1.500(5) .
C3 C4 1.498(6) .
C3 C6 1.532(4) 6_565
C3 C6 1.532(4) .
C4 N2 1.290(5) .
C4 C5 1.461(6) .
C5 C5 1.338(9) 5_667
N1 N2 1.433(4) .
N1 Cd1 2.373(3) .
N2 Cd1 2.430(3) 5_666
Cd1 O1 2.396(2) .
Cd1 O1 2.396(2) 5_666
Cd1 O4 2.404(3) .
Cd1 O4 2.404(3) 6_565
Cd1 O3 2.449(3) .
Cd1 O3 2.449(3) 6_565
Cd1 Cd1 3.3953(6) 5_666
O2 N3 1.242(4) .
O3 N3 1.236(4) .
N3 O4 1.245(4) .

loop_
_geom_torsion_atom_site_label_1
_geom_torsion_atom_site_label_2
_geom_torsion_atom_site_label_3
_geom_torsion_atom_site_label_4
_geom_torsion
_geom_torsion_site_symmetry_1
_geom_torsion_site_symmetry_4
N1 C2 C3 C4 0.000(1) . .
C1 C2 C3 C4 180.000(1) . .
N1 C2 C3 C6 118.2(2) . 6_565
C1 C2 C3 C6 -61.8(2) . 6_565
N1 C2 C3 C6 -118.2(2) . .
C1 C2 C3 C6 61.8(2) . .
C2 C3 C4 N2 0.000(1) . .
C6 C3 C4 N2 -116.0(2) 6_565 .
C6 C3 C4 N2 116.0(2) . .
C2 C3 C4 C5 180.000(1) . .
C6 C3 C4 C5 64.0(3) 6_565 .
C6 C3 C4 C5 -64.0(2) . .
N2 C4 C5 C5 180.000(2) . 5_667
C3 C4 C5 C5 0.000(3) . 5_667
C1 C2 N1 N2 180.000(1) . .
C3 C2 N1 N2 0.000(1) . .
C1 C2 N1 Cd1 0.000(1) . .
C3 C2 N1 Cd1 180.000(1) . .
C5 C4 N2 N1 180.000(1) . .
C3 C4 N2 N1 0.000(1) . .
C5 C4 N2 Cd1 0.000(2) . 5_666
C3 C4 N2 Cd1 180.000(1) . 5_666
C2 N1 N2 C4 0.000(1) . .
Cd1 N1 N2 C4 180.000(1) . .
C2 N1 N2 Cd1 180.000(1) . 5_666
Cd1 N1 N2 Cd1 0.000(1) . 5_666
Cd1 O3 N3 O2 178.1(3) . .
Cd1 O3 N3 O4 -1.9(3) . .
O3 N3 O4 Cd1 1.9(4) . .
O2 N3 O4 Cd1 -178.1(3) . .
